data_8100961
loop_
_publ_author_name
'Kuhn, N.'
'Steimann, M.'
'Weyers, G.'

_publ_section_title
;
Crystal structure of 1,3-diisopropyl-4,5-dimethylimidazolium 
tetramethoxyborate, [C~11~H~21~N~2~][B(OCH~3~)~4~]
;
_journal_issue 2
_journal_name_full 'Zeitschrift f\"ur Kristallographie - New Crystal Structures'
_journal_page_first 315
_journal_page_last 317
_journal_volume 216
_journal_year 2001
_chemical_formula_structural '[C11 H21 N2][B(OC H3 )4'
_chemical_formula_sum 'C30 H66 B2 N4 O8'
_chemical_formula_weight 632.49
_space_group_IT_number 2
_symmetry_cell_setting triclinic
_symmetry_space_group_name_Hall '-P 1'
_symmetry_space_group_name_H-M 'P -1'
_cell_angle_alpha 61.373(11)
_cell_angle_beta 85.730(17)
_cell_angle_gamma 84.884(14)
_cell_formula_units_Z 2
_cell_length_a 8.4173(14)
_cell_length_b 15.849(4)
_cell_length_c 16.387(5)
_cell_measurement_temperature 293(2)
_cell_volume 1909.9(9)
_diffrn_ambient_temperature 293(2)
_exptl_crystal_density_diffrn 2.750
_cod_depositor_comments
;
The following automatic conversions were performed:
'_symmetry_cell_setting' value 'Triclinic' changed to 'triclinic'
according to '/home/saulius/struct/CIF-dictionaries/cif_core.dic'
dictionary named 'cif_core.dic' version 2.4.1 from 2010-06-29.

Automatic conversion script
Id: cif_fix_enum 1527 2010-12-29 10:47:43Z saulius 
;
_cod_database_code 8100961

loop_
_symmetry_equiv_pos_as_xyz
'x, y, z'
'-x, -y, -z'

loop_
_atom_site_label
_atom_site_type_symbol
_atom_site_fract_x
_atom_site_fract_y
_atom_site_fract_z
_atom_site_U_iso_or_equiv
_atom_site_adp_type
_atom_site_occupancy
_atom_site_symmetry_multiplicity
_atom_site_Wyckoff_symbol
_atom_site_calc_flag
_atom_site_refinement_flags
_atom_site_disorder_assembly
_atom_site_disorder_group
B1 B 0.2673(3) 0.50858(16) 0.74079(16) 0.0355(6) Uani 1 2 i d . . .
B2 B 0.2212(3) 0.00088(18) 0.75838(18) 0.0363(6) Uani 1 2 i d . . .
C1 C 0.5739(2) 0.19443(14) 0.67878(13) 0.0302(4) Uani 1 2 i d . . .
H1 H 0.5085 0.1467 0.6863 0.036 Uiso 1 2 i calc R . .
C2 C 0.7410(2) 0.27682(14) 0.70712(14) 0.0311(5) Uani 1 2 i d . . .
C3 C 0.7034(3) 0.32835(14) 0.61669(14) 0.0321(5) Uani 1 2 i d . . .
C4 C 0.8512(3) 0.29605(17) 0.76214(16) 0.0430(6) Uani 1 2 i d . . .
H4A H 0.9374 0.2474 0.7821 0.065 Uiso 1 2 i calc R . .
H4B H 0.7943 0.2951 0.8155 0.065 Uiso 1 2 i calc R . .
H4C H 0.8932 0.3581 0.7243 0.065 Uiso 1 2 i calc R . .
C5 C 0.7525(3) 0.42487(16) 0.54317(17) 0.0541(7) Uani 1 2 i d . . .
H5A H 0.6624 0.4707 0.5282 0.081 Uiso 1 2 i calc R . .
H5B H 0.7909 0.4207 0.4885 0.081 Uiso 1 2 i calc R . .
H5C H 0.8357 0.4452 0.5656 0.081 Uiso 1 2 i calc R . .
C6 C 0.5363(3) 0.29981(15) 0.50865(14) 0.0351(5) Uani 1 2 i d . . .
H6 H 0.5610 0.3662 0.4648 0.042 Uiso 1 2 i calc R . .
C7 C 0.3569(3) 0.2949(2) 0.51557(18) 0.0518(6) Uani 1 2 i d . . .
H7A H 0.3299 0.2294 0.5544 0.078 Uiso 1 2 i calc R . .
H7B H 0.3170 0.3181 0.4546 0.078 Uiso 1 2 i calc R . .
H7C H 0.3098 0.3340 0.5421 0.078 Uiso 1 2 i calc R . .
C8 C 0.6217(3) 0.23483(18) 0.47328(16) 0.0478(6) Uani 1 2 i d . . .
H8A H 0.7349 0.2377 0.4742 0.072 Uiso 1 2 i calc R . .
H8B H 0.5916 0.2557 0.4108 0.072 Uiso 1 2 i calc R . .
H8C H 0.5927 0.1698 0.5125 0.072 Uiso 1 2 i calc R . .
C9 C 0.6653(3) 0.11658(15) 0.84275(14) 0.0371(5) Uani 1 2 i d . . .
H9 H 0.7655 0.1206 0.8672 0.044 Uiso 1 2 i calc R . .
C10 C 0.6675(3) 0.01824(15) 0.84893(16) 0.0466(6) Uani 1 2 i d . . .
H10A H 0.5689 0.0114 0.8274 0.070 Uiso 1 2 i calc R . .
H10B H 0.6804 -0.0305 0.9124 0.070 Uiso 1 2 i calc R . .
H10C H 0.7547 0.0113 0.8109 0.070 Uiso 1 2 i calc R . .
C11 C 0.5289(3) 0.13703(18) 0.89833(16) 0.0491(6) Uani 1 2 i d . . .
H11A H 0.5303 0.2022 0.8871 0.074 Uiso 1 2 i calc R . .
H11B H 0.5410 0.0937 0.9634 0.074 Uiso 1 2 i calc R . .
H11C H 0.4291 0.1280 0.8795 0.074 Uiso 1 2 i calc R . .
C20 C 0.0072(3) 0.56855(19) 0.6729(2) 0.0590(7) Uani 1 2 i d . . .
H20A H -0.0189 0.5057 0.6853 0.088 Uiso 1 2 i calc R . .
H20B H -0.0437 0.6164 0.6176 0.088 Uiso 1 2 i calc R . .
H20C H -0.0293 0.5790 0.7245 0.088 Uiso 1 2 i calc R . .
C21 C 0.5499(3) 0.47691(18) 0.7678(2) 0.0566(7) Uani 1 2 i d . . .
H21A H 0.5384 0.4859 0.8219 0.085 Uiso 1 2 i calc R . .
H21B H 0.6529 0.4960 0.7382 0.085 Uiso 1 2 i calc R . .
H21C H 0.5402 0.4103 0.7859 0.085 Uiso 1 2 i calc R . .
C22 C 0.2754(3) 0.37430(17) 0.70674(18) 0.0492(6) Uani 1 2 i d . . .
H22A H 0.1997 0.4042 0.6583 0.074 Uiso 1 2 i calc R . .
H22B H 0.2695 0.3057 0.7365 0.074 Uiso 1 2 i calc R . .
H22C H 0.3811 0.3908 0.6804 0.074 Uiso 1 2 i calc R . .
C23 C 0.2212(3) 0.61246(16) 0.81302(17) 0.0478(6) Uani 1 2 i d . . .
H23A H 0.2697 0.6542 0.7537 0.072 Uiso 1 2 i calc R . .
H23B H 0.2795 0.6115 0.8616 0.072 Uiso 1 2 i calc R . .
H23C H 0.1128 0.6356 0.8162 0.072 Uiso 1 2 i calc R . .
C24 C 0.1521(3) 0.0237(2) 0.89299(19) 0.0562(7) Uani 1 2 i d . . .
H24A H 0.0438 0.0360 0.8737 0.084 Uiso 1 2 i calc R . .
H24B H 0.1722 0.0636 0.9200 0.084 Uiso 1 2 i calc R . .
H24C H 0.1690 -0.0429 0.9383 0.084 Uiso 1 2 i calc R . .
C25 C 0.3638(3) -0.15461(18) 0.8527(2) 0.0564(7) Uani 1 2 i d . . .
H25A H 0.4514 -0.1303 0.8084 0.085 Uiso 1 2 i calc R . .
H25B H 0.3580 -0.2220 0.8730 0.085 Uiso 1 2 i calc R . .
H25C H 0.3798 -0.1454 0.9052 0.085 Uiso 1 2 i calc R . .
C26 C 0.3360(3) 0.0038(2) 0.61670(18) 0.0516(6) Uani 1 2 i d . . .
H26A H 0.3517 -0.0650 0.6455 0.077 Uiso 1 2 i calc R . .
H26B H 0.4164 0.0325 0.5684 0.077 Uiso 1 2 i calc R . .
H26C H 0.2324 0.0233 0.5904 0.077 Uiso 1 2 i calc R . .
C27 C 0.0249(3) 0.12546(18) 0.66303(19) 0.0514(6) Uani 1 2 i d . . .
H27A H 0.0592 0.1628 0.6897 0.077 Uiso 1 2 i calc R . .
H27B H -0.0880 0.1372 0.6543 0.077 Uiso 1 2 i calc R . .
H27C H 0.0799 0.1436 0.6041 0.077 Uiso 1 2 i calc R . .
C1A C 0.0778(3) 0.20933(14) 0.15676(14) 0.0323(5) Uani 1 2 i d . . .
H1A H -0.0011 0.1724 0.1558 0.039 Uiso 1 2 i calc R . .
C2A C 0.2561(2) 0.26729(14) 0.20656(14) 0.0320(5) Uani 1 2 i d . . .
C3A C 0.2558(2) 0.31916(14) 0.11182(14) 0.0314(5) Uani 1 2 i d . . .
C4A C 0.3564(3) 0.27609(18) 0.27243(16) 0.0463(6) Uani 1 2 i d . . .
H4A1 H 0.4199 0.3308 0.2391 0.069 Uiso 1 2 i calc R . .
H4A2 H 0.4252 0.2188 0.3025 0.069 Uiso 1 2 i calc R . .
H4A3 H 0.2892 0.2843 0.3184 0.069 Uiso 1 2 i calc R . .
C5A C 0.3542(3) 0.40036(17) 0.04662(16) 0.0495(6) Uani 1 2 i d . . .
H5A1 H 0.4080 0.4232 0.0812 0.074 Uiso 1 2 i calc R . .
H5A2 H 0.2863 0.4517 0.0029 0.074 Uiso 1 2 i calc R . .
H5A3 H 0.4316 0.3784 0.0138 0.074 Uiso 1 2 i calc R . .
C6A C 0.1030(3) 0.31486(15) -0.01575(14) 0.0343(5) Uani 1 2 i d . . .
H6A H 0.1857 0.3572 -0.0560 0.041 Uiso 1 2 i calc R . .
C7A C -0.0538(3) 0.3736(2) -0.03705(19) 0.0651(8) Uani 1 2 i d . . .
H7A1 H -0.1385 0.3328 -0.0021 0.098 Uiso 1 2 i calc R . .
H7A2 H -0.0719 0.4017 -0.1023 0.098 Uiso 1 2 i calc R . .
H7A3 H -0.0509 0.4238 -0.0203 0.098 Uiso 1 2 i calc R . .
C8A C 0.1073(4) 0.23033(18) -0.03448(18) 0.0626(8) Uani 1 2 i d . . .
H8A1 H 0.2075 0.1937 -0.0159 0.094 Uiso 1 2 i calc R . .
H8A2 H 0.0955 0.2533 -0.0997 0.094 Uiso 1 2 i calc R . .
H8A3 H 0.0218 0.1902 0.0002 0.094 Uiso 1 2 i calc R . .
C9A C 0.0960(3) 0.12062(15) 0.32659(14) 0.0384(5) Uani 1 2 i d . . .
H9A H 0.0148 0.0859 0.3170 0.046 Uiso 1 2 i calc R . .
C10A C 0.0180(3) 0.16074(19) 0.38720(17) 0.0562(7) Uani 1 2 i d . . .
H10D H 0.0961 0.1901 0.4036 0.084 Uiso 1 2 i calc R . .
H10E H -0.0267 0.1097 0.4427 0.084 Uiso 1 2 i calc R . .
H10F H -0.0652 0.2081 0.3541 0.084 Uiso 1 2 i calc R . .
C11A C 0.2343(3) 0.04889(16) 0.36935(17) 0.0502(6) Uani 1 2 i d . . .
H11D H 0.2834 0.0310 0.3246 0.075 Uiso 1 2 i calc R . .
H11E H 0.1967 -0.0073 0.4228 0.075 Uiso 1 2 i calc R . .
H11F H 0.3110 0.0772 0.3879 0.075 Uiso 1 2 i calc R . .
N1 N 0.6592(2) 0.19304(11) 0.74430(11) 0.0294(4) Uani 1 2 i d . . .
N2 N 0.5979(2) 0.27582(11) 0.60019(11) 0.0301(4) Uani 1 2 i d . . .
N1A N 0.1427(2) 0.19885(11) 0.23228(11) 0.0304(4) Uani 1 2 i d . . .
N2A N 0.1437(2) 0.28151(11) 0.08202(11) 0.0299(4) Uani 1 2 i d . . .
O1 O 0.2402(2) 0.40675(10) 0.77241(10) 0.0435(4) Uani 1 2 i d . . .
O2 O 0.2236(2) 0.51918(10) 0.82394(10) 0.0431(4) Uani 1 2 i d . . .
O3 O 0.43082(18) 0.53314(11) 0.70578(11) 0.0427(4) Uani 1 2 i d . . .
O4 O 0.17301(19) 0.57530(11) 0.66035(10) 0.0420(4) Uani 1 2 i d . . .
O5 O 0.05970(18) 0.02696(11) 0.72316(11) 0.0418(4) Uani 1 2 i d . . .
O6 O 0.22096(18) -0.10506(11) 0.81102(12) 0.0434(4) Uani 1 2 i d . . .
O7 O 0.34675(18) 0.03420(11) 0.68375(11) 0.0407(4) Uani 1 2 i d . . .
O8 O 0.25713(18) 0.04467(11) 0.81503(11) 0.0441(4) Uani 1 2 i d . . .

loop_
_atom_site_aniso_label
_atom_site_aniso_U_11
_atom_site_aniso_U_22
_atom_site_aniso_U_33
_atom_site_aniso_U_23
_atom_site_aniso_U_13
_atom_site_aniso_U_12
B1 0.0411(14) 0.0272(12) 0.0304(12) -0.0082(10) 0.0065(10) -0.0047(10)
B2 0.0291(12) 0.0385(13) 0.0466(14) -0.0237(12) 0.0059(11) -0.0130(10)
C1 0.0331(11) 0.0276(10) 0.0268(10) -0.0093(8) 0.0013(8) -0.0111(8)
C2 0.0311(11) 0.0286(10) 0.0359(11) -0.0169(9) 0.0055(9) -0.0096(8)
C3 0.0376(12) 0.0283(10) 0.0315(11) -0.0142(9) 0.0038(9) -0.0108(9)
C4 0.0477(14) 0.0421(13) 0.0444(13) -0.0229(11) -0.0015(11) -0.0139(11)
C5 0.0795(19) 0.0351(12) 0.0387(13) -0.0072(10) 0.0039(13) -0.0272(13)
C6 0.0471(13) 0.0307(10) 0.0238(10) -0.0089(8) -0.0040(9) -0.0061(9)
C7 0.0456(15) 0.0670(17) 0.0468(14) -0.0297(13) -0.0143(11) 0.0037(12)
C8 0.0593(16) 0.0514(14) 0.0359(12) -0.0239(11) 0.0019(11) -0.0036(12)
C9 0.0407(12) 0.0369(11) 0.0248(10) -0.0064(9) -0.0007(9) -0.0102(10)
C10 0.0535(15) 0.0333(12) 0.0378(12) -0.0046(10) 0.0027(11) -0.0066(11)
C11 0.0566(16) 0.0528(14) 0.0308(12) -0.0145(11) 0.0108(11) -0.0126(12)
C20 0.0450(15) 0.0486(15) 0.082(2) -0.0287(15) -0.0091(14) -0.0043(12)
C21 0.0452(15) 0.0459(14) 0.0727(19) -0.0235(14) -0.0034(13) -0.0003(12)
C22 0.0590(16) 0.0404(13) 0.0503(14) -0.0244(11) 0.0115(12) -0.0080(12)
C23 0.0624(17) 0.0370(12) 0.0439(13) -0.0198(11) 0.0048(12) -0.0045(11)
C24 0.0489(15) 0.0744(18) 0.0618(17) -0.0455(15) 0.0054(13) -0.0102(14)
C25 0.0534(16) 0.0395(13) 0.0703(18) -0.0201(13) -0.0054(14) -0.0074(12)
C26 0.0429(14) 0.0633(16) 0.0563(16) -0.0351(14) 0.0080(12) -0.0087(12)
C27 0.0382(14) 0.0514(15) 0.0653(17) -0.0294(13) 0.0012(12) 0.0005(11)
C1A 0.0358(11) 0.0295(10) 0.0301(10) -0.0118(9) 0.0021(9) -0.0116(9)
C2A 0.0345(11) 0.0293(10) 0.0320(11) -0.0139(9) 0.0010(9) -0.0074(9)
C3A 0.0347(11) 0.0283(10) 0.0295(10) -0.0114(8) 0.0009(9) -0.0090(9)
C4A 0.0524(15) 0.0472(14) 0.0418(13) -0.0204(11) -0.0041(11) -0.0175(11)
C5A 0.0569(16) 0.0424(13) 0.0385(13) -0.0070(10) 0.0014(11) -0.0270(12)
C6A 0.0433(12) 0.0333(11) 0.0237(10) -0.0108(8) 0.0000(9) -0.0080(9)
C7A 0.0596(18) 0.080(2) 0.0426(15) -0.0205(14) -0.0096(13) 0.0156(15)
C8A 0.111(3) 0.0439(14) 0.0356(13) -0.0199(11) -0.0089(15) -0.0087(15)
C9A 0.0458(13) 0.0363(11) 0.0249(10) -0.0072(9) 0.0076(9) -0.0137(10)
C10A 0.0618(17) 0.0526(15) 0.0380(13) -0.0119(12) 0.0179(12) -0.0001(13)
C11A 0.0666(17) 0.0331(12) 0.0372(12) -0.0074(10) 0.0068(12) -0.0002(11)
N1 0.0316(9) 0.0274(8) 0.0256(8) -0.0093(7) 0.0039(7) -0.0089(7)
N2 0.0353(10) 0.0279(8) 0.0252(8) -0.0105(7) 0.0007(7) -0.0071(7)
N1A 0.0332(9) 0.0285(8) 0.0256(8) -0.0093(7) 0.0041(7) -0.0088(7)
N2A 0.0338(9) 0.0280(8) 0.0252(8) -0.0097(7) 0.0013(7) -0.0092(7)
O1 0.0577(10) 0.0303(8) 0.0372(8) -0.0131(7) 0.0158(7) -0.0100(7)
O2 0.0608(11) 0.0282(7) 0.0333(8) -0.0102(6) 0.0119(7) -0.0064(7)
O3 0.0373(9) 0.0383(8) 0.0409(9) -0.0101(7) 0.0069(7) -0.0062(7)
O4 0.0419(9) 0.0369(8) 0.0379(8) -0.0099(7) 0.0008(7) -0.0070(7)
O5 0.0318(8) 0.0462(9) 0.0527(10) -0.0271(8) 0.0035(7) -0.0099(7)
O6 0.0365(9) 0.0368(8) 0.0566(10) -0.0204(8) 0.0013(7) -0.0134(7)
O7 0.0334(8) 0.0428(9) 0.0480(9) -0.0226(8) 0.0062(7) -0.0123(7)
O8 0.0389(9) 0.0482(9) 0.0556(10) -0.0320(8) 0.0042(8) -0.0147(7)

loop_
_geom_bond_atom_site_label_1
_geom_bond_atom_site_label_2
_geom_bond_distance
_geom_bond_site_symmetry_2
_geom_bond_publ_flag
B1 O3 1.463(3) . ?
B1 O2 1.468(3) . ?
B1 O4 1.468(3) . ?
B1 O1 1.474(3) . ?
B2 O8 1.460(3) . ?
B2 O5 1.463(3) . ?
B2 O6 1.475(3) . ?
B2 O7 1.476(3) . ?
C1 N1 1.326(3) . ?
C1 N2 1.334(2) . ?
C2 C3 1.352(3) . ?
C2 N1 1.391(2) . ?
C2 C4 1.485(3) . ?
C3 N2 1.392(3) . ?
C3 C5 1.495(3) . ?
C6 N2 1.483(3) . ?
C6 C7 1.512(3) . ?
C6 C8 1.514(3) . ?
C9 N1 1.484(2) . ?
C9 C10 1.511(3) . ?
C9 C11 1.521(3) . ?
C20 O4 1.401(3) . ?
C21 O3 1.399(3) . ?
C22 O1 1.402(3) . ?
C23 O2 1.400(3) . ?
C24 O8 1.415(3) . ?
C25 O6 1.403(3) . ?
C26 O7 1.406(3) . ?
C27 O5 1.408(3) . ?
C1A N1A 1.321(3) . ?
C1A N2A 1.336(2) . ?
C2A C3A 1.365(3) . ?
C2A N1A 1.397(3) . ?
C2A C4A 1.483(3) . ?
C3A N2A 1.391(3) . ?
C3A C5A 1.491(3) . ?
C6A N2A 1.483(3) . ?
C6A C7A 1.506(3) . ?
C6A C8A 1.508(3) . ?
C9A N1A 1.497(2) . ?
C9A C10A 1.502(3) . ?
C9A C11A 1.503(3) . ?

loop_
_cod_related_entry_id
_cod_related_entry_database
_cod_related_entry_code
1 ChemSpider 21122304
